data_1567926
loop_
_publ_author_name
'Kynman, Amy E.'
'Elghanayan, Luca'
'Desnoyer, Addison'
'Yang, Yan'
'Severy, Laurent'
'Di Giuseppe, Andrea'
'Tilley, T. Don'
'Maron, Laurent'
'Arnold, Polly Louise'

_publ_section_title
;
 Controlled monodefluorination and alkylation of C(sp3)-F Bonds by
 Lanthanide Photocatalysts: Importance of Metal -- Ligand Cooperativity
;
_journal_name_full 'Chemical Science'
_journal_paper_doi 10.1039/D2SC04192H
_journal_year 2022
_chemical_formula_moiety 'C38 H55 Ce N2 O'
_chemical_formula_sum 'C38 H55 Ce N2 O'
_chemical_formula_weight 695.96
_chemical_name_systematic 1-Ce
_space_group_crystal_system monoclinic
_space_group_IT_number 14
_space_group_name_Hall '-P 2yn'
_space_group_name_H-M_alt 'P 1 21/n 1'
_atom_sites_solution_hydrogens geom
_atom_sites_solution_primary iterative
_audit_creation_date 2021-12-08
_audit_creation_method
;
Olex2 1.3
(compiled 2020.11.12 svn.r5f609507 for OlexSys, GUI svn.r6408)
;
_audit_update_record
;
2022-01-04 deposited with the CCDC.	2022-11-07 downloaded from the CCDC.
;
_cell_angle_alpha 90
_cell_angle_beta 89.9070(10)
_cell_angle_gamma 90
_cell_formula_units_Z 4
_cell_length_a 10.66730(10)
_cell_length_b 17.46410(10)
_cell_length_c 19.30400(10)
_cell_measurement_reflns_used 32656
_cell_measurement_temperature 293(2)
_cell_measurement_theta_max 28.7940
_cell_measurement_theta_min 3.6410
_cell_volume 3596.23(4)
_computing_cell_refinement 'CrysAlisPro 1.171.40.54a (Rigaku OD, 2019)'
_computing_data_collection 'CrysAlisPro 1.171.40.54a (Rigaku OD, 2019)'
_computing_data_reduction 'CrysAlisPro 1.171.40.54a (Rigaku OD, 2019)'
_computing_molecular_graphics 'Olex2 1.3 (Dolomanov et al., 2009)'
_computing_publication_material 'Olex2 1.3 (Dolomanov et al., 2009)'
_computing_structure_refinement 'SHELXL 2018/3 (Sheldrick, 2015)'
_computing_structure_solution 'olex2.solve 1.3 (Bourhis et al., 2015)'
_diffrn_ambient_temperature 293(2)
_diffrn_detector 'CCD plate'
_diffrn_detector_area_resol_mean 16.1042
_diffrn_detector_type Eos
_diffrn_measured_fraction_theta_full 0.998
_diffrn_measured_fraction_theta_max 0.998
_diffrn_measurement_details
;
List of Runs (angles in degrees, time in seconds):

  # Type    Start    End  Width  t~exp~   \w     \q     \k     \f   Frames
#--------------------------------------------------------------------------
  1  \w    -50.00  51.00   1.00    5.00    --  -20.34  71.00 -28.00  101
  2  \w    -53.00  53.00   1.00    5.00    --  -20.34  37.00-120.00  106
  3  \w   -102.00 -35.00   1.00    5.00    --  -20.34 178.00-120.00   67
  4  \w    -95.00  55.00   1.00    5.00    --  -20.34   0.00-180.00  150
  5  \w    -39.00  13.00   1.00    5.00    --  -20.34 -77.00-150.00   52
  6  \w    -11.00  39.00   1.00    5.00    --   21.90  77.00-180.00   50
  7  \w    -11.00  39.00   1.00    5.00    --   21.90  77.00  90.00   50
  8  \w     -2.00  92.00   1.00    5.00    --   21.90  57.00 120.00   94
  9  \w    -39.00  13.00   1.00    5.00    --  -20.34 -77.00 -60.00   52
 10  \w    -53.00  39.00   1.00    5.00    --  -20.34  77.00   0.00   92
 11  \w   -102.00 -35.00   1.00    5.00    --  -20.34 178.00   0.00   67
 12  \w    -11.00  39.00   1.00    5.00    --   21.90  77.00-120.00   50
 13  \w    -11.00  39.00   1.00    5.00    --   21.90  77.00  30.00   50
 14  \w    -20.00  67.00   1.00    5.00    --   21.90 -99.00 -90.00   87
 15  \w     -2.00  90.00   1.00    5.00    --   21.90  57.00   0.00   92
;
_diffrn_measurement_device 'four-circle diffractometer'
_diffrn_measurement_device_type 'Xcalibur, Eos'
_diffrn_measurement_method '\w scans'
_diffrn_orient_matrix_type 'CrysAlisPro convention (1999,Acta A55,543-557)'
_diffrn_orient_matrix_UB_11 0.0663851000
_diffrn_orient_matrix_UB_12 0.0011700000
_diffrn_orient_matrix_UB_13 0.0018019000
_diffrn_orient_matrix_UB_21 -0.0038584000
_diffrn_orient_matrix_UB_22 0.0243134000
_diffrn_orient_matrix_UB_23 0.0293511000
_diffrn_orient_matrix_UB_31 -0.0005325000
_diffrn_orient_matrix_UB_32 -0.0325120000
_diffrn_orient_matrix_UB_33 0.0220256000
_diffrn_radiation_monochromator graphite
_diffrn_radiation_probe x-ray
_diffrn_radiation_type 'Mo K\a'
_diffrn_radiation_wavelength 0.71073
_diffrn_reflns_av_R_equivalents 0.0362
_diffrn_reflns_av_unetI/netI 0.0180
_diffrn_reflns_Laue_measured_fraction_full 0.998
_diffrn_reflns_Laue_measured_fraction_max 0.998
_diffrn_reflns_limit_h_max 13
_diffrn_reflns_limit_h_min -13
_diffrn_reflns_limit_k_max 21
_diffrn_reflns_limit_k_min -21
_diffrn_reflns_limit_l_max 24
_diffrn_reflns_limit_l_min -24
_diffrn_reflns_number 72839
_diffrn_reflns_point_group_measured_fraction_full 0.998
_diffrn_reflns_point_group_measured_fraction_max 0.998
_diffrn_reflns_theta_full 25.242
_diffrn_reflns_theta_max 26.372
_diffrn_reflns_theta_min 3.374
_diffrn_source 'fine-focus sealed X-ray tube'
_diffrn_source_type 'Enhance (Mo) X-ray Source'
_exptl_absorpt_coefficient_mu 1.295
_exptl_absorpt_correction_T_max 0.926
_exptl_absorpt_correction_T_min 0.861
_exptl_absorpt_correction_type analytical
_exptl_absorpt_process_details
;
CrysAlisPro 1.171.40.54a (Rigaku Oxford Diffraction, 2019)
Analytical numeric absorption correction using a multifaceted crystal
			model based on expressions derived by R.C. Clark & J.S. Reid.
(Clark, R. C. & Reid, J. S. (1995). Acta Cryst. A51, 887-897)
Empirical absorption correction using spherical harmonics,
 implemented in SCALE3 ABSPACK scaling algorithm.
;
_exptl_crystal_colour orange
_exptl_crystal_colour_primary orange
_exptl_crystal_density_diffrn 1.285
_exptl_crystal_description block
_exptl_crystal_F_000 1452
_exptl_crystal_size_max 0.351
_exptl_crystal_size_mid 0.251
_exptl_crystal_size_min 0.164
_refine_diff_density_max 0.338
_refine_diff_density_min -0.343
_refine_diff_density_rms 0.052
_refine_ls_extinction_method none
_refine_ls_goodness_of_fit_ref 1.061
_refine_ls_hydrogen_treatment constr
_refine_ls_matrix_type full
_refine_ls_number_parameters 395
_refine_ls_number_reflns 7352
_refine_ls_number_restraints 0
_refine_ls_restrained_S_all 1.061
_refine_ls_R_factor_all 0.0232
_refine_ls_R_factor_gt 0.0190
_refine_ls_shift/su_max 0.005
_refine_ls_shift/su_mean 0.000
_refine_ls_structure_factor_coef Fsqd
_refine_ls_weighting_details 'w=1/[\s^2^(Fo^2^)+(0.0164P)^2^+2.1295P] where P=(Fo^2^+2Fc^2^)/3'
_refine_ls_weighting_scheme calc
_refine_ls_wR_factor_gt 0.0434
_refine_ls_wR_factor_ref 0.0453
_reflns_Friedel_coverage 0.000
_reflns_number_gt 6666
_reflns_number_total 7352
_reflns_threshold_expression 'I > 2\s(I)'
_cod_data_source_file d2sc04192h1.cif
_cod_data_source_block p19070_refinalised
_cod_database_code 1567926
_shelx_shelxl_version_number 2018/3
_chemical_oxdiff_formula 'C100 H100 Ce1 N2 O1'
_shelx_space_group_comment
;
The symmetry employed for this shelxl refinement is uniquely defined
by the following loop, which should always be used as a source of
symmetry information in preference to the above space-group names.
They are only intended as comments.
;
_reflns_odcompleteness_completeness 99.71
_reflns_odcompleteness_iscentric 1
_reflns_odcompleteness_theta 26.32
_olex2_refinement_description
;
1. Fixed Uiso
 At 1.2 times of:
  All C(H) groups
 At 1.5 times of:
  All C(H,H,H) groups
2.a Ternary CH refined with riding coordinates:
 C18(H18)
2.b Aromatic/amide H refined with riding coordinates:
 C30(H30), C21(H21), C3(H3), C5(H5), C15(H15), C16(H16)
2.c Idealised Me refined as rotating group:
 C37(H37A,H37B,H37C), C38(H38A,H38B,H38C), C35(H35A,H35B,H35C), C26(H26A,H26B,
 H26C), C13(H13A,H13B,H13C), C36(H36A,H36B,H36C), C27(H27A,H27B,H27C), C14(H14A,
 H14B,H14C), C19(H19A,H19B,H19C), C12(H12A,H12B,H12C), C10(H10A,H10B,H10C),
 C20(H20A,H20B,H20C), C29(H29A,H29B,H29C), C28(H28A,H28B,H28C), C9(H9A,H9B,H9C),
  C8(H8A,H8B,H8C)
;
_olex2_submission_special_instructions 'No special instructions were received'
_oxdiff_exptl_absorpt_empirical_details
;
Empirical correction (ABSPACK) includes:
- Absorption correction using spherical harmonics
- Frame scaling
;
_oxdiff_exptl_absorpt_empirical_full_max 1.126
_oxdiff_exptl_absorpt_empirical_full_min 0.917

loop_
_space_group_symop_operation_xyz
'x, y, z'
'-x+1/2, y+1/2, -z+1/2'
'-x, -y, -z'
'x-1/2, -y-1/2, z-1/2'

loop_
_atom_site_label
_atom_site_type_symbol
_atom_site_fract_x
_atom_site_fract_y
_atom_site_fract_z
_atom_site_U_iso_or_equiv
_atom_site_adp_type
_atom_site_occupancy
_atom_site_site_symmetry_order
_atom_site_calc_flag
_atom_site_refinement_flags_posn
_atom_site_refinement_flags_adp
_atom_site_refinement_flags_occupancy
_atom_site_disorder_assembly
_atom_site_disorder_group
Ce1 Ce 0.49605(2) 0.55865(2) 0.74250(2) 0.01798(3) Uani 1 1 d . . . . .
O1 O 0.36055(11) 0.57947(7) 0.65238(6) 0.0233(3) Uani 1 1 d . . . . .
N1 N 0.58064(13) 0.57088(8) 0.57050(7) 0.0211(3) Uani 1 1 d . . . . .
N2 N 0.69798(14) 0.47672(8) 0.59850(7) 0.0231(3) Uani 1 1 d . . . . .
C23 C 0.31430(16) 0.45898(10) 0.79642(9) 0.0234(4) Uani 1 1 d . . . . .
C22 C 0.37076(18) 0.41774(10) 0.74204(9) 0.0259(4) Uani 1 1 d . . . . .
C24 C 0.40391(18) 0.46731(10) 0.85027(9) 0.0265(4) Uani 1 1 d . . . . .
C17 C 0.61925(16) 0.52912(9) 0.62670(9) 0.0197(3) Uani 1 1 d . . . . .
C2 C 0.49895(16) 0.63648(10) 0.57038(8) 0.0201(3) Uani 1 1 d . . . . .
C32 C 0.56978(17) 0.71412(10) 0.76412(9) 0.0244(4) Uani 1 1 d . . . . .
C1 C 0.38500(15) 0.63563(9) 0.60792(8) 0.0188(3) Uani 1 1 d . . . . .
C30 C 0.62547(17) 0.62916(10) 0.84817(9) 0.0263(4) Uani 1 1 d . . . . .
H30 H 0.625930 0.601107 0.889120 0.032 Uiso 1 1 calc R U . . .
C34 C 0.71521(17) 0.62352(11) 0.79480(10) 0.0270(4) Uani 1 1 d . . . . .
C21 C 0.49457(18) 0.40115(10) 0.76240(10) 0.0300(4) Uani 1 1 d . . . . .
H21 H 0.553116 0.374576 0.735960 0.036 Uiso 1 1 calc R U . . .
C33 C 0.68076(16) 0.67648(10) 0.74282(9) 0.0254(4) Uani 1 1 d . . . . .
C25 C 0.51578(18) 0.43115(10) 0.82912(10) 0.0290(4) Uani 1 1 d . . . . .
C31 C 0.53460(17) 0.68430(10) 0.82951(9) 0.0255(4) Uani 1 1 d . . . . .
C3 C 0.53502(16) 0.69852(10) 0.53059(9) 0.0223(4) Uani 1 1 d . . . . .
H3 H 0.612227 0.697637 0.508157 0.027 Uiso 1 1 calc R U . . .
C6 C 0.30063(15) 0.69690(9) 0.59554(8) 0.0196(3) Uani 1 1 d . . . . .
C5 C 0.34050(16) 0.75809(10) 0.55497(9) 0.0213(4) Uani 1 1 d . . . . .
H5 H 0.285387 0.798712 0.548461 0.026 Uiso 1 1 calc R U . . .
C4 C 0.45783(16) 0.76225(10) 0.52353(9) 0.0217(4) Uani 1 1 d . . . . .
C18 C 0.76726(17) 0.41815(10) 0.63816(10) 0.0249(4) Uani 1 1 d . . . . .
H18 H 0.746140 0.424416 0.687259 0.030 Uiso 1 1 calc R U . . .
C7 C 0.50583(17) 0.83298(10) 0.48493(9) 0.0263(4) Uani 1 1 d . . . . .
C37 C 0.75806(19) 0.69703(12) 0.68030(10) 0.0358(5) Uani 1 1 d . . . . .
H37A H 0.795285 0.651530 0.661404 0.054 Uiso 1 1 calc R U . . .
H37B H 0.822883 0.732213 0.693543 0.054 Uiso 1 1 calc R U . . .
H37C H 0.705368 0.720455 0.646057 0.054 Uiso 1 1 calc R U . . .
C11 C 0.16820(16) 0.69557(10) 0.62762(9) 0.0243(4) Uani 1 1 d . . . . .
C38 C 0.82899(19) 0.57239(12) 0.79256(11) 0.0369(5) Uani 1 1 d . . . . .
H38A H 0.832469 0.542219 0.834087 0.055 Uiso 1 1 calc R U . . .
H38B H 0.903213 0.603250 0.789101 0.055 Uiso 1 1 calc R U . . .
H38C H 0.823765 0.539134 0.753076 0.055 Uiso 1 1 calc R U . . .
C35 C 0.4261(2) 0.71047(12) 0.87373(11) 0.0382(5) Uani 1 1 d . . . . .
H35A H 0.349989 0.707713 0.847351 0.057 Uiso 1 1 calc R U . . .
H35B H 0.439914 0.762341 0.888299 0.057 Uiso 1 1 calc R U . . .
H35C H 0.419207 0.678015 0.913698 0.057 Uiso 1 1 calc R U . . .
C26 C 0.3090(2) 0.39411(12) 0.67560(10) 0.0426(6) Uani 1 1 d . . . . .
H26A H 0.273869 0.438331 0.653355 0.064 Uiso 1 1 calc R U . . .
H26B H 0.243581 0.357918 0.685359 0.064 Uiso 1 1 calc R U . . .
H26C H 0.370024 0.370981 0.645581 0.064 Uiso 1 1 calc R U . . .
C13 C 0.10063(17) 0.62074(11) 0.60912(11) 0.0317(4) Uani 1 1 d . . . . .
H13A H 0.089277 0.617976 0.559858 0.048 Uiso 1 1 calc R U . . .
H13B H 0.020350 0.619463 0.631631 0.048 Uiso 1 1 calc R U . . .
H13C H 0.150013 0.577972 0.624292 0.048 Uiso 1 1 calc R U . . .
C36 C 0.50950(19) 0.77946(11) 0.72601(11) 0.0331(4) Uani 1 1 d . . . . .
H36A H 0.494440 0.764739 0.678839 0.050 Uiso 1 1 calc R U . . .
H36B H 0.564163 0.823116 0.726957 0.050 Uiso 1 1 calc R U . . .
H36C H 0.431388 0.792275 0.747892 0.050 Uiso 1 1 calc R U . . .
C15 C 0.63431(18) 0.54383(11) 0.50993(9) 0.0306(4) Uani 1 1 d . . . . .
H15 H 0.621796 0.563014 0.465538 0.037 Uiso 1 1 calc R U . . .
C16 C 0.70760(19) 0.48482(12) 0.52748(10) 0.0323(4) Uani 1 1 d . . . . .
H16 H 0.755727 0.455018 0.497655 0.039 Uiso 1 1 calc R U . . .
C27 C 0.18067(19) 0.48594(13) 0.79821(12) 0.0400(5) Uani 1 1 d . . . . .
H27A H 0.174698 0.531220 0.826214 0.060 Uiso 1 1 calc R U . . .
H27B H 0.128549 0.446537 0.817573 0.060 Uiso 1 1 calc R U . . .
H27C H 0.153316 0.497291 0.751982 0.060 Uiso 1 1 calc R U . . .
C14 C 0.1756(2) 0.70402(13) 0.70643(10) 0.0385(5) Uani 1 1 d . . . . .
H14A H 0.223898 0.662637 0.725317 0.058 Uiso 1 1 calc R U . . .
H14B H 0.092520 0.702864 0.725652 0.058 Uiso 1 1 calc R U . . .
H14C H 0.214871 0.751842 0.717759 0.058 Uiso 1 1 calc R U . . .
C19 C 0.7268(2) 0.33859(11) 0.61601(11) 0.0392(5) Uani 1 1 d . . . . .
H19A H 0.637401 0.334161 0.620167 0.059 Uiso 1 1 calc R U . . .
H19B H 0.766318 0.301164 0.645129 0.059 Uiso 1 1 calc R U . . .
H19C H 0.751075 0.330085 0.568726 0.059 Uiso 1 1 calc R U . . .
C12 C 0.08708(19) 0.76116(12) 0.59987(12) 0.0390(5) Uani 1 1 d . . . . .
H12A H 0.122391 0.809266 0.613913 0.058 Uiso 1 1 calc R U . . .
H12B H 0.003633 0.756583 0.618109 0.058 Uiso 1 1 calc R U . . .
H12C H 0.084393 0.758704 0.550215 0.058 Uiso 1 1 calc R U . . .
C10 C 0.4075(2) 0.89646(11) 0.48176(11) 0.0373(5) Uani 1 1 d . . . . .
H10A H 0.334474 0.878002 0.458061 0.056 Uiso 1 1 calc R U . . .
H10B H 0.441270 0.939662 0.457288 0.056 Uiso 1 1 calc R U . . .
H10C H 0.385040 0.911605 0.527945 0.056 Uiso 1 1 calc R U . . .
C20 C 0.90756(19) 0.43041(13) 0.62996(12) 0.0399(5) Uani 1 1 d . . . . .
H20A H 0.930716 0.423305 0.582312 0.060 Uiso 1 1 calc R U . . .
H20B H 0.951844 0.394205 0.658225 0.060 Uiso 1 1 calc R U . . .
H20C H 0.928750 0.481476 0.644155 0.060 Uiso 1 1 calc R U . . .
C29 C 0.6298(2) 0.41796(14) 0.87296(14) 0.0507(6) Uani 1 1 d . . . . .
H29A H 0.699269 0.404235 0.843808 0.076 Uiso 1 1 calc R U . . .
H29B H 0.613569 0.377271 0.905181 0.076 Uiso 1 1 calc R U . . .
H29C H 0.649553 0.463936 0.897918 0.076 Uiso 1 1 calc R U . . .
C28 C 0.3790(2) 0.49971(14) 0.92106(10) 0.0445(6) Uani 1 1 d . . . . .
H28A H 0.454339 0.522319 0.938864 0.067 Uiso 1 1 calc R U . . .
H28B H 0.351899 0.459462 0.951478 0.067 Uiso 1 1 calc R U . . .
H28C H 0.314693 0.538039 0.918063 0.067 Uiso 1 1 calc R U . . .
C9 C 0.5444(2) 0.81220(12) 0.41091(11) 0.0429(5) Uani 1 1 d . . . . .
H9A H 0.606781 0.772598 0.412125 0.064 Uiso 1 1 calc R U . . .
H9B H 0.578219 0.856612 0.388297 0.064 Uiso 1 1 calc R U . . .
H9C H 0.472440 0.794360 0.385854 0.064 Uiso 1 1 calc R U . . .
C8 C 0.6201(2) 0.86471(13) 0.52371(13) 0.0474(6) Uani 1 1 d . . . . .
H8A H 0.596695 0.876906 0.570469 0.071 Uiso 1 1 calc R U . . .
H8B H 0.649504 0.910114 0.500845 0.071 Uiso 1 1 calc R U . . .
H8C H 0.685497 0.826965 0.524068 0.071 Uiso 1 1 calc R U . . .

loop_
_atom_site_aniso_label
_atom_site_aniso_U_11
_atom_site_aniso_U_22
_atom_site_aniso_U_33
_atom_site_aniso_U_23
_atom_site_aniso_U_13
_atom_site_aniso_U_12
Ce1 0.01983(5) 0.01686(5) 0.01724(5) -0.00138(4) 0.00190(3) -0.00278(4)
O1 0.0223(6) 0.0234(6) 0.0241(6) 0.0060(5) 0.0026(5) -0.0004(5)
N1 0.0221(7) 0.0226(7) 0.0185(7) 0.0001(6) 0.0020(6) 0.0049(6)
N2 0.0254(8) 0.0233(8) 0.0208(8) -0.0010(6) 0.0004(6) 0.0059(6)
C23 0.0234(9) 0.0229(9) 0.0240(9) 0.0036(7) 0.0020(7) -0.0064(7)
C22 0.0361(11) 0.0186(8) 0.0229(9) 0.0023(7) 0.0012(8) -0.0096(8)
C24 0.0319(10) 0.0260(9) 0.0217(9) 0.0050(7) -0.0001(7) -0.0074(8)
C17 0.0212(9) 0.0169(8) 0.0210(9) -0.0005(6) -0.0002(7) 0.0007(7)
C2 0.0207(9) 0.0208(8) 0.0187(8) -0.0006(7) -0.0006(7) 0.0029(7)
C32 0.0252(9) 0.0207(9) 0.0271(9) -0.0057(7) -0.0003(7) -0.0075(7)
C1 0.0199(8) 0.0184(8) 0.0181(8) -0.0014(6) 0.0003(6) -0.0017(7)
C30 0.0290(10) 0.0277(9) 0.0223(9) -0.0035(7) -0.0029(7) -0.0065(8)
C34 0.0226(9) 0.0296(10) 0.0288(10) -0.0067(8) -0.0038(7) -0.0053(8)
C21 0.0333(11) 0.0173(9) 0.0392(11) 0.0035(8) 0.0113(9) -0.0013(8)
C33 0.0231(9) 0.0268(9) 0.0264(9) -0.0071(7) 0.0016(7) -0.0101(8)
C25 0.0277(10) 0.0250(9) 0.0342(11) 0.0103(8) -0.0039(8) -0.0044(8)
C31 0.0270(9) 0.0247(9) 0.0248(9) -0.0091(7) 0.0014(7) -0.0050(7)
C3 0.0185(8) 0.0260(9) 0.0225(9) 0.0022(7) 0.0028(7) 0.0005(7)
C6 0.0194(8) 0.0198(8) 0.0195(8) -0.0037(6) 0.0010(6) -0.0006(7)
C5 0.0216(9) 0.0185(8) 0.0237(9) 0.0002(7) -0.0025(7) 0.0026(7)
C4 0.0225(9) 0.0220(9) 0.0206(9) 0.0028(7) -0.0020(7) -0.0027(7)
C18 0.0259(9) 0.0229(9) 0.0260(9) 0.0006(7) -0.0020(7) 0.0065(7)
C7 0.0264(10) 0.0230(9) 0.0295(10) 0.0075(7) -0.0004(8) -0.0046(7)
C37 0.0305(11) 0.0412(12) 0.0359(11) -0.0025(9) 0.0079(8) -0.0137(9)
C11 0.0204(9) 0.0209(9) 0.0315(10) -0.0019(7) 0.0072(7) 0.0008(7)
C38 0.0275(10) 0.0436(12) 0.0396(12) -0.0106(9) -0.0054(9) 0.0015(9)
C35 0.0396(12) 0.0383(12) 0.0366(12) -0.0089(9) 0.0097(9) 0.0007(10)
C26 0.0668(16) 0.0341(11) 0.0270(11) 0.0006(9) -0.0036(10) -0.0227(11)
C13 0.0194(9) 0.0282(10) 0.0473(12) -0.0068(9) 0.0062(8) -0.0023(8)
C36 0.0402(12) 0.0240(10) 0.0351(11) -0.0048(8) -0.0011(9) -0.0034(8)
C15 0.0358(11) 0.0390(11) 0.0169(9) 0.0002(8) 0.0043(8) 0.0121(9)
C16 0.0365(11) 0.0385(11) 0.0219(10) -0.0031(8) 0.0058(8) 0.0140(9)
C27 0.0269(11) 0.0438(13) 0.0492(13) 0.0057(10) 0.0036(9) -0.0032(9)
C14 0.0362(12) 0.0454(12) 0.0339(11) -0.0084(9) 0.0141(9) -0.0015(10)
C19 0.0486(13) 0.0255(10) 0.0436(12) -0.0031(9) -0.0064(10) 0.0044(9)
C12 0.0255(10) 0.0305(11) 0.0609(14) 0.0059(10) 0.0143(10) 0.0085(8)
C10 0.0406(12) 0.0261(10) 0.0452(13) 0.0122(9) 0.0012(9) -0.0003(9)
C20 0.0299(11) 0.0436(13) 0.0462(13) 0.0054(10) -0.0018(9) 0.0092(9)
C29 0.0385(13) 0.0425(13) 0.0710(17) 0.0225(12) -0.0213(12) -0.0056(10)
C28 0.0578(15) 0.0520(14) 0.0237(11) -0.0028(10) 0.0064(10) -0.0190(12)
C9 0.0587(15) 0.0323(11) 0.0376(12) 0.0106(9) 0.0159(10) -0.0022(10)
C8 0.0394(13) 0.0407(13) 0.0622(15) 0.0189(11) -0.0177(11) -0.0182(10)

loop_
_atom_type_symbol
_atom_type_description
_atom_type_scat_dispersion_real
_atom_type_scat_dispersion_imag
_atom_type_scat_source
C C 0.0033 0.0016 'International Tables Vol C Tables 4.2.6.8 and 6.1.1.4'
H H 0.0000 0.0000 'International Tables Vol C Tables 4.2.6.8 and 6.1.1.4'
Ce Ce -0.2486 2.6331 'International Tables Vol C Tables 4.2.6.8 and 6.1.1.4'
N N 0.0061 0.0033 'International Tables Vol C Tables 4.2.6.8 and 6.1.1.4'
O O 0.0106 0.0060 'International Tables Vol C Tables 4.2.6.8 and 6.1.1.4'

loop_
_exptl_crystal_face_index_h
_exptl_crystal_face_index_k
_exptl_crystal_face_index_l
_exptl_crystal_face_perp_dist
6 -11 22 0.1451
-6 11 -22 0.1451
-11 -11 -15 0.0820
11 11 15 0.0820
-2 -18 19 0.1789
-9 15 14 0.1027
0 20 -16 0.1508
9 -2 21 0.1023
-13 -11 2 0.1313
14 0 8 0.0836
9 -12 -17 0.1213

loop_
_geom_angle_atom_site_label_1
_geom_angle_atom_site_label_2
_geom_angle_atom_site_label_3
_geom_angle
_geom_angle_site_symmetry_1
_geom_angle_site_symmetry_3
_geom_angle_publ_flag
O1 Ce1 C23 86.78(5) . . ?
O1 Ce1 C22 80.53(5) . . ?
O1 Ce1 C24 115.69(5) . . ?
O1 Ce1 C17 72.68(5) . . ?
O1 Ce1 C32 97.71(5) . . ?
O1 Ce1 C30 143.91(5) . . ?
O1 Ce1 C34 137.75(5) . . ?
O1 Ce1 C21 104.99(5) . . ?
O1 Ce1 C33 108.90(5) . . ?
O1 Ce1 C25 128.98(5) . . ?
O1 Ce1 C31 115.16(5) . . ?
C23 Ce1 C32 136.53(5) . . ?
C23 Ce1 C33 157.70(5) . . ?
C22 Ce1 C23 29.09(5) . . ?
C22 Ce1 C32 165.22(5) . . ?
C22 Ce1 C33 164.75(6) . . ?
C24 Ce1 C23 29.38(5) . . ?
C24 Ce1 C22 48.28(5) . . ?
C24 Ce1 C32 121.97(5) . . ?
C24 Ce1 C33 130.71(5) . . ?
C17 Ce1 C23 122.37(5) . . ?
C17 Ce1 C22 93.58(5) . . ?
C17 Ce1 C24 133.73(5) . . ?
C17 Ce1 C32 99.93(5) . . ?
C17 Ce1 C30 117.68(5) . . ?
C17 Ce1 C34 88.25(5) . . ?
C17 Ce1 C21 85.78(5) . . ?
C17 Ce1 C33 78.45(5) . . ?
C17 Ce1 C25 108.24(6) . . ?
C17 Ce1 C31 126.04(5) . . ?
C30 Ce1 C23 110.46(5) . . ?
C30 Ce1 C22 129.41(5) . . ?
C30 Ce1 C24 83.12(5) . . ?
C30 Ce1 C32 47.85(5) . . ?
C30 Ce1 C34 29.43(5) . . ?
C30 Ce1 C21 110.06(6) . . ?
C30 Ce1 C33 47.80(5) . . ?
C30 Ce1 C25 82.81(6) . . ?
C30 Ce1 C31 29.50(5) . . ?
C34 Ce1 C23 134.21(5) . . ?
C34 Ce1 C22 139.34(6) . . ?
C34 Ce1 C24 104.84(5) . . ?
C34 Ce1 C32 47.93(5) . . ?
C34 Ce1 C33 29.02(5) . . ?
C34 Ce1 C25 92.47(6) . . ?
C34 Ce1 C31 48.63(5) . . ?
C21 Ce1 C23 47.95(5) . . ?
C21 Ce1 C22 29.26(5) . . ?
C21 Ce1 C24 47.99(6) . . ?
C21 Ce1 C32 157.27(6) . . ?
C21 Ce1 C34 110.91(6) . . ?
C21 Ce1 C33 135.96(6) . . ?
C21 Ce1 C25 29.30(6) . . ?
C21 Ce1 C31 134.06(6) . . ?
C33 Ce1 C32 28.71(5) . . ?
C25 Ce1 C23 48.37(5) . . ?
C25 Ce1 C22 48.53(5) . . ?
C25 Ce1 C24 29.21(6) . . ?
C25 Ce1 C32 130.47(5) . . ?
C25 Ce1 C33 121.45(5) . . ?
C25 Ce1 C31 104.77(6) . . ?
C31 Ce1 C23 111.51(5) . . ?
C31 Ce1 C22 139.71(5) . . ?
C31 Ce1 C24 93.02(5) . . ?
C31 Ce1 C32 28.98(5) . . ?
C31 Ce1 C33 47.86(5) . . ?
C1 O1 Ce1 118.94(10) . . ?
C17 N1 C2 127.39(14) . . ?
C17 N1 C15 111.25(14) . . ?
C15 N1 C2 121.32(14) . . ?
C17 N2 C18 124.73(15) . . ?
C17 N2 C16 111.97(15) . . ?
C16 N2 C18 123.29(15) . . ?
C22 C23 Ce1 75.29(10) . . ?
C22 C23 C24 108.09(16) . . ?
C22 C23 C27 125.63(17) . . ?
C24 C23 Ce1 75.07(10) . . ?
C24 C23 C27 126.22(17) . . ?
C27 C23 Ce1 118.01(12) . . ?
C23 C22 Ce1 75.62(10) . . ?
C23 C22 C21 107.30(16) . . ?
C23 C22 C26 126.17(19) . . ?
C21 C22 Ce1 74.46(10) . . ?
C21 C22 C26 126.52(19) . . ?
C26 C22 Ce1 117.04(12) . . ?
C23 C24 Ce1 75.55(10) . . ?
C23 C24 C28 125.85(18) . . ?
C25 C24 Ce1 75.17(10) . . ?
C25 C24 C23 108.20(16) . . ?
C25 C24 C28 125.50(18) . . ?
C28 C24 Ce1 121.53(13) . . ?
N1 C17 Ce1 114.58(11) . . ?
N2 C17 Ce1 141.12(12) . . ?
N2 C17 N1 103.18(14) . . ?
C1 C2 N1 120.71(15) . . ?
C3 C2 N1 117.18(15) . . ?
C3 C2 C1 122.08(15) . . ?
C33 C32 Ce1 75.31(10) . . ?
C33 C32 C31 107.99(16) . . ?
C33 C32 C36 124.68(17) . . ?
C31 C32 Ce1 73.03(10) . . ?
C31 C32 C36 127.07(17) . . ?
C36 C32 Ce1 122.14(11) . . ?
O1 C1 C2 120.42(15) . . ?
O1 C1 C6 122.80(15) . . ?
C2 C1 C6 116.79(15) . . ?
Ce1 C30 H30 113.4 . . ?
C34 C30 Ce1 76.59(10) . . ?
C34 C30 H30 125.5 . . ?
C34 C30 C31 109.08(16) . . ?
C31 C30 Ce1 76.77(10) . . ?
C31 C30 H30 125.5 . . ?
C30 C34 Ce1 73.98(10) . . ?
C30 C34 C33 107.23(16) . . ?
C30 C34 C38 127.49(18) . . ?
C33 C34 Ce1 77.86(10) . . ?
C33 C34 C38 125.27(17) . . ?
C38 C34 Ce1 115.11(12) . . ?
Ce1 C21 H21 114.5 . . ?
C22 C21 Ce1 76.28(10) . . ?
C22 C21 H21 125.3 . . ?
C22 C21 C25 109.31(17) . . ?
C25 C21 Ce1 75.96(10) . . ?
C25 C21 H21 125.3 . . ?
C32 C33 Ce1 75.98(10) . . ?
C32 C33 C37 125.45(18) . . ?
C34 C33 Ce1 73.12(10) . . ?
C34 C33 C32 108.42(16) . . ?
C34 C33 C37 125.65(17) . . ?
C37 C33 Ce1 123.30(12) . . ?
C24 C25 Ce1 75.62(10) . . ?
C24 C25 C29 126.3(2) . . ?
C21 C25 Ce1 74.74(10) . . ?
C21 C25 C24 107.11(16) . . ?
C21 C25 C29 126.1(2) . . ?
C29 C25 Ce1 121.46(13) . . ?
C32 C31 Ce1 77.99(10) . . ?
C32 C31 C35 126.54(18) . . ?
C30 C31 Ce1 73.73(10) . . ?
C30 C31 C32 107.27(16) . . ?
C30 C31 C35 126.04(17) . . ?
C35 C31 Ce1 117.68(12) . . ?
C2 C3 H3 119.4 . . ?
C2 C3 C4 121.14(16) . . ?
C4 C3 H3 119.4 . . ?
C1 C6 C11 120.13(15) . . ?
C5 C6 C1 118.74(15) . . ?
C5 C6 C11 121.12(15) . . ?
C6 C5 H5 118.0 . . ?
C6 C5 C4 124.01(16) . . ?
C4 C5 H5 118.0 . . ?
C3 C4 C5 116.58(15) . . ?
C3 C4 C7 119.72(15) . . ?
C5 C4 C7 123.66(16) . . ?
N2 C18 H18 108.0 . . ?
N2 C18 C19 110.22(15) . . ?
N2 C18 C20 110.00(15) . . ?
C19 C18 H18 108.0 . . ?
C19 C18 C20 112.35(16) . . ?
C20 C18 H18 108.0 . . ?
C4 C7 C8 108.62(15) . . ?
C10 C7 C4 112.10(15) . . ?
C10 C7 C9 108.56(16) . . ?
C10 C7 C8 107.65(17) . . ?
C9 C7 C4 110.65(15) . . ?
C9 C7 C8 109.18(18) . . ?
C33 C37 H37A 109.5 . . ?
C33 C37 H37B 109.5 . . ?
C33 C37 H37C 109.5 . . ?
H37A C37 H37B 109.5 . . ?
H37A C37 H37C 109.5 . . ?
H37B C37 H37C 109.5 . . ?
C13 C11 C6 110.47(14) . . ?
C14 C11 C6 110.45(15) . . ?
C14 C11 C13 109.77(16) . . ?
C14 C11 C12 107.77(16) . . ?
C12 C11 C6 111.46(15) . . ?
C12 C11 C13 106.82(16) . . ?
C34 C38 H38A 109.5 . . ?
C34 C38 H38B 109.5 . . ?
C34 C38 H38C 109.5 . . ?
H38A C38 H38B 109.5 . . ?
H38A C38 H38C 109.5 . . ?
H38B C38 H38C 109.5 . . ?
C31 C35 H35A 109.5 . . ?
C31 C35 H35B 109.5 . . ?
C31 C35 H35C 109.5 . . ?
H35A C35 H35B 109.5 . . ?
H35A C35 H35C 109.5 . . ?
H35B C35 H35C 109.5 . . ?
C22 C26 H26A 109.5 . . ?
C22 C26 H26B 109.5 . . ?
C22 C26 H26C 109.5 . . ?
H26A C26 H26B 109.5 . . ?
H26A C26 H26C 109.5 . . ?
H26B C26 H26C 109.5 . . ?
C11 C13 H13A 109.5 . . ?
C11 C13 H13B 109.5 . . ?
C11 C13 H13C 109.5 . . ?
H13A C13 H13B 109.5 . . ?
H13A C13 H13C 109.5 . . ?
H13B C13 H13C 109.5 . . ?
C32 C36 H36A 109.5 . . ?
C32 C36 H36B 109.5 . . ?
C32 C36 H36C 109.5 . . ?
H36A C36 H36B 109.5 . . ?
H36A C36 H36C 109.5 . . ?
H36B C36 H36C 109.5 . . ?
N1 C15 H15 126.6 . . ?
C16 C15 N1 106.87(16) . . ?
C16 C15 H15 126.6 . . ?
N2 C16 H16 126.6 . . ?
C15 C16 N2 106.71(16) . . ?
C15 C16 H16 126.6 . . ?
C23 C27 H27A 109.5 . . ?
C23 C27 H27B 109.5 . . ?
C23 C27 H27C 109.5 . . ?
H27A C27 H27B 109.5 . . ?
H27A C27 H27C 109.5 . . ?
H27B C27 H27C 109.5 . . ?
C11 C14 H14A 109.5 . . ?
C11 C14 H14B 109.5 . . ?
C11 C14 H14C 109.5 . . ?
H14A C14 H14B 109.5 . . ?
H14A C14 H14C 109.5 . . ?
H14B C14 H14C 109.5 . . ?
C18 C19 H19A 109.5 . . ?
C18 C19 H19B 109.5 . . ?
C18 C19 H19C 109.5 . . ?
H19A C19 H19B 109.5 . . ?
H19A C19 H19C 109.5 . . ?
H19B C19 H19C 109.5 . . ?
C11 C12 H12A 109.5 . . ?
C11 C12 H12B 109.5 . . ?
C11 C12 H12C 109.5 . . ?
H12A C12 H12B 109.5 . . ?
H12A C12 H12C 109.5 . . ?
H12B C12 H12C 109.5 . . ?
C7 C10 H10A 109.5 . . ?
C7 C10 H10B 109.5 . . ?
C7 C10 H10C 109.5 . . ?
H10A C10 H10B 109.5 . . ?
H10A C10 H10C 109.5 . . ?
H10B C10 H10C 109.5 . . ?
C18 C20 H20A 109.5 . . ?
C18 C20 H20B 109.5 . . ?
C18 C20 H20C 109.5 . . ?
H20A C20 H20B 109.5 . . ?
H20A C20 H20C 109.5 . . ?
H20B C20 H20C 109.5 . . ?
C25 C29 H29A 109.5 . . ?
C25 C29 H29B 109.5 . . ?
C25 C29 H29C 109.5 . . ?
H29A C29 H29B 109.5 . . ?
H29A C29 H29C 109.5 . . ?
H29B C29 H29C 109.5 . . ?
C24 C28 H28A 109.5 . . ?
C24 C28 H28B 109.5 . . ?
C24 C28 H28C 109.5 . . ?
H28A C28 H28B 109.5 . . ?
H28A C28 H28C 109.5 . . ?
H28B C28 H28C 109.5 . . ?
C7 C9 H9A 109.5 . . ?
C7 C9 H9B 109.5 . . ?
C7 C9 H9C 109.5 . . ?
H9A C9 H9B 109.5 . . ?
H9A C9 H9C 109.5 . . ?
H9B C9 H9C 109.5 . . ?
C7 C8 H8A 109.5 . . ?
C7 C8 H8B 109.5 . . ?
C7 C8 H8C 109.5 . . ?
H8A C8 H8B 109.5 . . ?
H8A C8 H8C 109.5 . . ?
H8B C8 H8C 109.5 . . ?

loop_
_geom_bond_atom_site_label_1
_geom_bond_atom_site_label_2
_geom_bond_distance
_geom_bond_site_symmetry_2
_geom_bond_publ_flag
Ce1 O1 2.2927(12) . ?
Ce1 C23 2.8046(17) . ?
Ce1 C22 2.8003(17) . ?
Ce1 C24 2.7985(17) . ?
Ce1 C17 2.6422(17) . ?
Ce1 C32 2.8576(17) . ?
Ce1 C30 2.7555(17) . ?
Ce1 C34 2.7886(17) . ?
Ce1 C21 2.7772(18) . ?
Ce1 C33 2.8491(17) . ?
Ce1 C25 2.7927(18) . ?
Ce1 C31 2.7943(17) . ?
O1 C1 1.3288(19) . ?
N1 C17 1.371(2) . ?
N1 C2 1.439(2) . ?
N1 C15 1.384(2) . ?
N2 C17 1.356(2) . ?
N2 C18 1.476(2) . ?
N2 C16 1.382(2) . ?
C23 C22 1.408(3) . ?
C23 C24 1.421(2) . ?
C23 C27 1.502(3) . ?
C22 C21 1.409(3) . ?
C22 C26 1.501(3) . ?
C24 C25 1.410(3) . ?
C24 C28 1.502(3) . ?
C2 C1 1.414(2) . ?
C2 C3 1.382(2) . ?
C32 C33 1.415(3) . ?
C32 C31 1.416(3) . ?
C32 C36 1.503(3) . ?
C1 C6 1.419(2) . ?
C30 H30 0.9300 . ?
C30 C34 1.409(3) . ?
C30 C31 1.413(3) . ?
C34 C33 1.414(3) . ?
C34 C38 1.507(3) . ?
C21 H21 0.9300 . ?
C21 C25 1.409(3) . ?
C33 C37 1.504(3) . ?
C25 C29 1.501(3) . ?
C31 C35 1.508(3) . ?
C3 H3 0.9300 . ?
C3 C4 1.391(2) . ?
C6 C5 1.391(2) . ?
C6 C11 1.542(2) . ?
C5 H5 0.9300 . ?
C5 C4 1.392(2) . ?
C4 C7 1.530(2) . ?
C18 H18 0.9800 . ?
C18 C19 1.517(3) . ?
C18 C20 1.520(3) . ?
C7 C10 1.527(3) . ?
C7 C9 1.530(3) . ?
C7 C8 1.535(3) . ?
C37 H37A 0.9600 . ?
C37 H37B 0.9600 . ?
C37 H37C 0.9600 . ?
C11 C13 1.535(2) . ?
C11 C14 1.531(3) . ?
C11 C12 1.533(3) . ?
C38 H38A 0.9600 . ?
C38 H38B 0.9600 . ?
C38 H38C 0.9600 . ?
C35 H35A 0.9600 . ?
C35 H35B 0.9600 . ?
C35 H35C 0.9600 . ?
C26 H26A 0.9600 . ?
C26 H26B 0.9600 . ?
C26 H26C 0.9600 . ?
C13 H13A 0.9600 . ?
C13 H13B 0.9600 . ?
C13 H13C 0.9600 . ?
C36 H36A 0.9600 . ?
C36 H36B 0.9600 . ?
C36 H36C 0.9600 . ?
C15 H15 0.9300 . ?
C15 C16 1.337(3) . ?
C16 H16 0.9300 . ?
C27 H27A 0.9600 . ?
C27 H27B 0.9600 . ?
C27 H27C 0.9600 . ?
C14 H14A 0.9600 . ?
C14 H14B 0.9600 . ?
C14 H14C 0.9600 . ?
C19 H19A 0.9600 . ?
C19 H19B 0.9600 . ?
C19 H19C 0.9600 . ?
C12 H12A 0.9600 . ?
C12 H12B 0.9600 . ?
C12 H12C 0.9600 . ?
C10 H10A 0.9600 . ?
C10 H10B 0.9600 . ?
C10 H10C 0.9600 . ?
C20 H20A 0.9600 . ?
C20 H20B 0.9600 . ?
C20 H20C 0.9600 . ?
C29 H29A 0.9600 . ?
C29 H29B 0.9600 . ?
C29 H29C 0.9600 . ?
C28 H28A 0.9600 . ?
C28 H28B 0.9600 . ?
C28 H28C 0.9600 . ?
C9 H9A 0.9600 . ?
C9 H9B 0.9600 . ?
C9 H9C 0.9600 . ?
C8 H8A 0.9600 . ?
C8 H8B 0.9600 . ?
C8 H8C 0.9600 . ?

loop_
_geom_torsion_atom_site_label_1
_geom_torsion_atom_site_label_2
_geom_torsion_atom_site_label_3
_geom_torsion_atom_site_label_4
_geom_torsion
_geom_torsion_site_symmetry_1
_geom_torsion_site_symmetry_2
_geom_torsion_site_symmetry_3
_geom_torsion_site_symmetry_4
_geom_torsion_publ_flag
Ce1 O1 C1 C2 58.28(18) . . . . ?
Ce1 O1 C1 C6 -121.67(14) . . . . ?
Ce1 C23 C22 C21 68.32(12) . . . . ?
Ce1 C23 C22 C26 -113.20(18) . . . . ?
Ce1 C23 C24 C25 -68.71(13) . . . . ?
Ce1 C23 C24 C28 118.69(19) . . . . ?
Ce1 C22 C21 C25 69.50(13) . . . . ?
Ce1 C24 C25 C21 -68.70(12) . . . . ?
Ce1 C24 C25 C29 118.70(19) . . . . ?
Ce1 C32 C33 C34 -66.51(12) . . . . ?
Ce1 C32 C33 C37 121.12(17) . . . . ?
Ce1 C32 C31 C30 68.52(12) . . . . ?
Ce1 C32 C31 C35 -115.69(18) . . . . ?
Ce1 C30 C34 C33 71.45(12) . . . . ?
Ce1 C30 C34 C38 -109.65(18) . . . . ?
Ce1 C30 C31 C32 -71.47(12) . . . . ?
Ce1 C30 C31 C35 112.71(18) . . . . ?
Ce1 C34 C33 C32 68.42(12) . . . . ?
Ce1 C34 C33 C37 -119.23(17) . . . . ?
Ce1 C21 C25 C24 69.31(12) . . . . ?
Ce1 C21 C25 C29 -118.07(19) . . . . ?
O1 C1 C6 C5 171.88(15) . . . . ?
O1 C1 C6 C11 -7.2(2) . . . . ?
N1 C2 C1 O1 10.6(2) . . . . ?
N1 C2 C1 C6 -169.49(14) . . . . ?
N1 C2 C3 C4 175.50(15) . . . . ?
N1 C15 C16 N2 -0.1(2) . . . . ?
C23 C22 C21 Ce1 -69.11(12) . . . . ?
C23 C22 C21 C25 0.4(2) . . . . ?
C23 C24 C25 Ce1 68.97(12) . . . . ?
C23 C24 C25 C21 0.3(2) . . . . ?
C23 C24 C25 C29 -172.33(18) . . . . ?
C22 C23 C24 Ce1 68.68(12) . . . . ?
C22 C23 C24 C25 0.0(2) . . . . ?
C22 C23 C24 C28 -172.63(18) . . . . ?
C22 C21 C25 Ce1 -69.72(13) . . . . ?
C22 C21 C25 C24 -0.4(2) . . . . ?
C22 C21 C25 C29 172.21(18) . . . . ?
C24 C23 C22 Ce1 -68.53(12) . . . . ?
C24 C23 C22 C21 -0.2(2) . . . . ?
C24 C23 C22 C26 178.27(17) . . . . ?
C17 N1 C2 C1 -47.4(2) . . . . ?
C17 N1 C2 C3 134.51(18) . . . . ?
C17 N1 C15 C16 -0.2(2) . . . . ?
C17 N2 C18 C19 117.69(19) . . . . ?
C17 N2 C18 C20 -117.89(19) . . . . ?
C17 N2 C16 C15 0.4(2) . . . . ?
C2 N1 C17 Ce1 11.9(2) . . . . ?
C2 N1 C17 N2 -177.53(15) . . . . ?
C2 N1 C15 C16 177.91(17) . . . . ?
C2 C1 C6 C5 -8.1(2) . . . . ?
C2 C1 C6 C11 172.82(15) . . . . ?
C2 C3 C4 C5 -3.7(2) . . . . ?
C2 C3 C4 C7 174.11(16) . . . . ?
C1 C2 C3 C4 -2.5(3) . . . . ?
C1 C6 C5 C4 2.1(3) . . . . ?
C1 C6 C11 C13 -53.6(2) . . . . ?
C1 C6 C11 C14 68.0(2) . . . . ?
C1 C6 C11 C12 -172.24(16) . . . . ?
C30 C34 C33 Ce1 -68.76(12) . . . . ?
C30 C34 C33 C32 -0.35(19) . . . . ?
C30 C34 C33 C37 172.01(17) . . . . ?
C34 C30 C31 Ce1 70.52(12) . . . . ?
C34 C30 C31 C32 -0.9(2) . . . . ?
C34 C30 C31 C35 -176.76(17) . . . . ?
C33 C32 C31 Ce1 -67.80(12) . . . . ?
C33 C32 C31 C30 0.72(19) . . . . ?
C33 C32 C31 C35 176.51(17) . . . . ?
C31 C32 C33 Ce1 66.27(12) . . . . ?
C31 C32 C33 C34 -0.23(19) . . . . ?
C31 C32 C33 C37 -172.61(16) . . . . ?
C31 C30 C34 Ce1 -70.65(12) . . . . ?
C31 C30 C34 C33 0.8(2) . . . . ?
C31 C30 C34 C38 179.70(17) . . . . ?
C3 C2 C1 O1 -171.48(15) . . . . ?
C3 C2 C1 C6 8.5(2) . . . . ?
C3 C4 C7 C10 179.28(16) . . . . ?
C3 C4 C7 C9 57.9(2) . . . . ?
C3 C4 C7 C8 -61.9(2) . . . . ?
C6 C5 C4 C3 4.0(3) . . . . ?
C6 C5 C4 C7 -173.79(16) . . . . ?
C5 C6 C11 C13 127.26(17) . . . . ?
C5 C6 C11 C14 -111.10(18) . . . . ?
C5 C6 C11 C12 8.7(2) . . . . ?
C5 C4 C7 C10 -3.0(2) . . . . ?
C5 C4 C7 C9 -124.37(19) . . . . ?
C5 C4 C7 C8 115.8(2) . . . . ?
C18 N2 C17 Ce1 -15.0(3) . . . . ?
C18 N2 C17 N1 178.79(15) . . . . ?
C18 N2 C16 C15 -178.89(17) . . . . ?
C11 C6 C5 C4 -178.82(16) . . . . ?
C38 C34 C33 Ce1 112.31(17) . . . . ?
C38 C34 C33 C32 -179.27(17) . . . . ?
C38 C34 C33 C37 -6.9(3) . . . . ?
C26 C22 C21 Ce1 112.41(18) . . . . ?
C26 C22 C21 C25 -178.09(17) . . . . ?
C36 C32 C33 Ce1 -119.17(17) . . . . ?
C36 C32 C33 C34 174.33(16) . . . . ?
C36 C32 C33 C37 2.0(3) . . . . ?
C36 C32 C31 Ce1 117.80(17) . . . . ?
C36 C32 C31 C30 -173.67(17) . . . . ?
C36 C32 C31 C35 2.1(3) . . . . ?
C15 N1 C17 Ce1 -170.15(12) . . . . ?
C15 N1 C17 N2 0.40(19) . . . . ?
C15 N1 C2 C1 134.83(18) . . . . ?
C15 N1 C2 C3 -43.2(2) . . . . ?
C16 N2 C17 Ce1 165.75(15) . . . . ?
C16 N2 C17 N1 -0.5(2) . . . . ?
C16 N2 C18 C19 -63.1(2) . . . . ?
C16 N2 C18 C20 61.3(2) . . . . ?
C27 C23 C22 Ce1 114.15(18) . . . . ?
C27 C23 C22 C21 -177.53(17) . . . . ?
C27 C23 C22 C26 1.0(3) . . . . ?
C27 C23 C24 Ce1 -114.02(18) . . . . ?
C27 C23 C24 C25 177.26(17) . . . . ?
C27 C23 C24 C28 4.7(3) . . . . ?
C28 C24 C25 Ce1 -118.40(18) . . . . ?
C28 C24 C25 C21 172.90(18) . . . . ?
C28 C24 C25 C29 0.3(3) . . . . ?

loop_
_exptl_oxdiff_crystal_face_indexfrac_h
_exptl_oxdiff_crystal_face_indexfrac_k
_exptl_oxdiff_crystal_face_indexfrac_l
_exptl_oxdiff_crystal_face_x
_exptl_oxdiff_crystal_face_y
_exptl_oxdiff_crystal_face_z
5.7605 -11.1525 21.9340 0.4089 0.3504 0.8426
-5.7605 11.1525 -21.9340 -0.4089 -0.3504 -0.8426
-10.8586 -10.6756 -14.7115 -0.7598 -0.6495 0.0288
10.8586 10.6756 14.7115 0.7598 0.6495 -0.0288
-1.5366 -17.6457 18.7651 -0.0888 0.1277 0.9878
-9.0850 14.6238 14.4359 -0.5600 0.8143 -0.1527
0.0892 19.7344 -16.2695 -0.0003 0.0019 -1.0000
9.2154 -1.6321 21.4693 0.6485 0.5549 0.5210
-13.2967 -11.3383 2.0075 -0.8924 -0.1654 0.4199
14.3284 -0.3724 8.3084 0.9657 0.1795 0.1875
9.2085 -11.8433 -17.0491 0.5667 -0.8239 0.0046
